data_2224217
loop_
_publ_author_name
'Zhu, Xia'
'Guo, Ying'
'Zou, Yun-Ling'

_publ_section_title
;
 Poly[bis[\m-1,4-bis(imidazol-1-yl)butane]dicyanatocadmium(II)]
;
_journal_coeditor_code GK2236
_journal_issue 12
_journal_name_full 'Acta Crystallographica Section E'
_journal_page_first m1506
_journal_paper_doi 10.1107/S1600536809043104
_journal_volume 65
_journal_year 2009
_chemical_formula_iupac '[Cd (N C O)2 (C10 H14 N4)2]'
_chemical_formula_moiety 'C22 H28 Cd N10 O2'
_chemical_formula_sum 'C22 H28 Cd N10 O2'
_chemical_formula_weight 576.94
_chemical_name_systematic
;
Poly[bis[\m-1,4-bis(imidazol-1-yl)butane]dicyanatocadmium(II)]
;
_space_group_IT_number 14
_symmetry_cell_setting monoclinic
_symmetry_space_group_name_Hall '-P 2ybc'
_symmetry_space_group_name_H-M 'P 1 21/c 1'
_atom_sites_solution_hydrogens geom
_atom_sites_solution_primary direct
_atom_sites_solution_secondary difmap
_audit_creation_method SHELXL97
_cell_angle_alpha 90.00
_cell_angle_beta 112.776(3)
_cell_angle_gamma 90.00
_cell_formula_units_Z 2
_cell_length_a 7.7760(14)
_cell_length_b 18.156(3)
_cell_length_c 9.0983(16)
_cell_measurement_reflns_used 4682
_cell_measurement_temperature 153(2)
_cell_measurement_theta_max 25.3491
_cell_measurement_theta_min 3.0539
_cell_volume 1184.3(4)
_computing_cell_refinement 'CrystalClear (Rigaku, 2000)'
_computing_data_collection 'CrystalClear (Rigaku, 2000)'
_computing_data_reduction 'CrystalClear (Rigaku, 2000)'
_computing_molecular_graphics 'SHELXTL (Sheldrick, 2008)'
_computing_publication_material 'SHELXTL (Sheldrick, 2008)'
_computing_structure_refinement 'SHELXL97 (Sheldrick, 2008)'
_computing_structure_solution 'SHELXS97 (Sheldrick, 2008)'
_diffrn_ambient_temperature 153(2)
_diffrn_measured_fraction_theta_full 0.997
_diffrn_measured_fraction_theta_max 0.997
_diffrn_measurement_device_type 'Rigaku Mercury CCD'
_diffrn_measurement_method \w
_diffrn_radiation_monochromator graphite
_diffrn_radiation_source 'fine-focus sealed tube'
_diffrn_radiation_type MoK\a
_diffrn_radiation_wavelength 0.71070
_diffrn_reflns_av_R_equivalents 0.0181
_diffrn_reflns_av_sigmaI/netI 0.0147
_diffrn_reflns_limit_h_max 9
_diffrn_reflns_limit_h_min -9
_diffrn_reflns_limit_k_max 19
_diffrn_reflns_limit_k_min -21
_diffrn_reflns_limit_l_max 10
_diffrn_reflns_limit_l_min -9
_diffrn_reflns_number 11270
_diffrn_reflns_theta_full 25.34
_diffrn_reflns_theta_max 25.34
_diffrn_reflns_theta_min 3.05
_diffrn_standards_decay_% 0
_diffrn_standards_interval_count 0
_diffrn_standards_interval_time 0
_diffrn_standards_number 0
_exptl_absorpt_coefficient_mu 0.964
_exptl_absorpt_correction_T_max 0.7607
_exptl_absorpt_correction_T_min 0.6708
_exptl_absorpt_correction_type multi-scan
_exptl_absorpt_process_details '(Jacobson, 1998)'
_exptl_crystal_colour Colorless
_exptl_crystal_density_diffrn 1.618
_exptl_crystal_density_method 'not measured'
_exptl_crystal_description Block
_exptl_crystal_F_000 588
_exptl_crystal_size_max 0.45
_exptl_crystal_size_mid 0.35
_exptl_crystal_size_min 0.30
_refine_diff_density_max 0.323
_refine_diff_density_min -0.366
_refine_ls_extinction_method none
_refine_ls_goodness_of_fit_ref 1.029
_refine_ls_hydrogen_treatment constr
_refine_ls_matrix_type full
_refine_ls_number_parameters 161
_refine_ls_number_reflns 2163
_refine_ls_number_restraints 0
_refine_ls_restrained_S_all 1.029
_refine_ls_R_factor_all 0.0220
_refine_ls_R_factor_gt 0.0206
_refine_ls_shift/su_max 0.000
_refine_ls_shift/su_mean 0.000
_refine_ls_structure_factor_coef Fsqd
_refine_ls_weighting_details 'calc w=1/[\s^2^(Fo^2^)+(0.0310P)^2^+0.9885P] where P=(Fo^2^+2Fc^2^)/3'
_refine_ls_weighting_scheme calc
_refine_ls_wR_factor_gt 0.0550
_refine_ls_wR_factor_ref 0.0562
_reflns_number_gt 2066
_reflns_number_total 2163
_reflns_threshold_expression I>2\s(I)
_cod_data_source_file gk2236.cif
_cod_data_source_block I
_cod_original_cell_volume 1184.4(4)
_cod_original_sg_symbol_H-M 'P 21/c'
_cod_database_code 2224217
_cod_database_fobs_code 2224217

loop_
_symmetry_equiv_pos_as_xyz
'x, y, z'
'-x, y+1/2, -z+1/2'
'-x, -y, -z'
'x, -y-1/2, z-1/2'

loop_
_atom_site_type_symbol
_atom_site_label
_atom_site_fract_x
_atom_site_fract_y
_atom_site_fract_z
_atom_site_U_iso_or_equiv
_atom_site_adp_type
_atom_site_calc_flag
_atom_site_refinement_flags
_atom_site_occupancy
_atom_site_disorder_assembly
_atom_site_disorder_group
Cd Cd1 1.0000 0.5000 0.5000 0.01448(8) Uani d S 1 . .
O O1 0.4601(2) 0.59262(11) 0.2107(2) 0.0527(5) Uani d . 1 . .
N N1 0.8341(2) 0.58976(8) 0.88528(18) 0.0175(3) Uani d . 1 . .
N N2 0.9580(2) 0.54469(8) 0.72359(18) 0.0176(3) Uani d . 1 . .
N N3 0.1518(2) 0.78895(8) 0.82212(18) 0.0192(3) Uani d . 1 . .
N N4 0.0347(2) 0.87774(8) 0.92119(18) 0.0185(3) Uani d . 1 . .
N N5 0.6775(3) 0.50356(9) 0.3636(2) 0.0261(4) Uani d . 1 . .
C C1 0.6951(3) 0.61731(12) 0.9447(2) 0.0247(4) Uani d . 1 . .
H H1A 0.7592 0.6460 1.0435 0.030 Uiso calc R 1 . .
H H1B 0.6323 0.5750 0.9715 0.030 Uiso calc R 1 . .
C C2 0.5502(3) 0.66549(10) 0.8233(2) 0.0191(4) Uani d . 1 . .
H H2A 0.4667 0.6342 0.7356 0.023 Uiso calc R 1 . .
H H2B 0.6135 0.7005 0.7775 0.023 Uiso calc R 1 . .
C C3 0.4331(3) 0.70868(10) 0.8957(2) 0.0188(4) Uani d . 1 . .
H H3A 0.3794 0.6745 0.9514 0.023 Uiso calc R 1 . .
H H3B 0.5131 0.7446 0.9746 0.023 Uiso calc R 1 . .
C C4 0.2777(3) 0.74894(12) 0.7648(2) 0.0255(4) Uani d . 1 . .
H H4A 0.3335 0.7843 0.7130 0.031 Uiso calc R 1 . .
H H4B 0.2042 0.7128 0.6831 0.031 Uiso calc R 1 . .
C C5 0.8009(3) 0.56271(10) 0.7382(2) 0.0182(4) Uani d . 1 . .
H H5A 0.6804 0.5574 0.6562 0.022 Uiso calc R 1 . .
C C6 1.0980(3) 0.56036(10) 0.8684(2) 0.0189(4) Uani d . 1 . .
H H6A 1.2273 0.5528 0.8940 0.023 Uiso calc R 1 . .
C C7 1.0241(3) 0.58814(10) 0.9689(2) 0.0201(4) Uani d . 1 . .
H H7A 1.0902 0.6035 1.0759 0.024 Uiso calc R 1 . .
C C8 0.1767(3) 0.85724(10) 0.8854(2) 0.0187(4) Uani d . 1 . .
H H8A 0.2833 0.8869 0.9021 0.022 Uiso calc R 1 . .
C C9 -0.0872(3) 0.81930(10) 0.8791(2) 0.0214(4) Uani d . 1 . .
H H9A -0.2033 0.8177 0.8910 0.026 Uiso calc R 1 . .
C C10 -0.0166(3) 0.76412(11) 0.8180(2) 0.0227(4) Uani d . 1 . .
H H10A -0.0727 0.7177 0.7801 0.027 Uiso calc R 1 . .
C C11 0.5754(3) 0.54682(11) 0.2911(2) 0.0210(4) Uani d . 1 . .

loop_
_atom_site_aniso_label
_atom_site_aniso_U_11
_atom_site_aniso_U_22
_atom_site_aniso_U_33
_atom_site_aniso_U_12
_atom_site_aniso_U_13
_atom_site_aniso_U_23
Cd1 0.01502(12) 0.01346(12) 0.01762(12) -0.00031(6) 0.00926(9) -0.00038(6)
O1 0.0318(9) 0.0588(12) 0.0659(13) 0.0157(9) 0.0171(9) 0.0309(10)
N1 0.0191(8) 0.0189(8) 0.0164(7) 0.0038(6) 0.0088(6) 0.0004(6)
N2 0.0176(8) 0.0172(8) 0.0205(8) -0.0001(6) 0.0101(6) -0.0011(6)
N3 0.0209(8) 0.0190(8) 0.0181(8) 0.0066(6) 0.0081(7) 0.0010(6)
N4 0.0203(8) 0.0170(8) 0.0195(8) 0.0025(6) 0.0092(6) 0.0015(6)
N5 0.0176(9) 0.0289(11) 0.0310(11) -0.0048(7) 0.0084(8) -0.0031(7)
C1 0.0272(10) 0.0315(11) 0.0202(10) 0.0113(8) 0.0144(8) 0.0028(8)
C2 0.0199(9) 0.0192(9) 0.0199(9) 0.0027(7) 0.0097(8) -0.0016(7)
C3 0.0199(9) 0.0188(9) 0.0192(9) 0.0016(7) 0.0094(8) -0.0025(7)
C4 0.0300(11) 0.0276(10) 0.0221(9) 0.0113(9) 0.0136(9) 0.0003(8)
C5 0.0181(9) 0.0194(9) 0.0171(9) 0.0011(7) 0.0068(7) 0.0002(7)
C6 0.0149(9) 0.0180(9) 0.0225(9) 0.0010(7) 0.0060(7) 0.0016(7)
C7 0.0198(9) 0.0179(10) 0.0194(9) 0.0016(7) 0.0039(8) 0.0003(8)
C8 0.0199(9) 0.0191(9) 0.0179(9) 0.0023(7) 0.0081(8) 0.0023(7)
C9 0.0200(9) 0.0186(9) 0.0260(10) 0.0006(7) 0.0092(8) 0.0019(8)
C10 0.0238(10) 0.0154(9) 0.0267(10) 0.0011(7) 0.0073(8) 0.0010(8)
C11 0.0159(9) 0.0280(11) 0.0235(10) -0.0061(9) 0.0122(8) -0.0065(9)

loop_
_atom_type_symbol
_atom_type_description
_atom_type_scat_dispersion_real
_atom_type_scat_dispersion_imag
_atom_type_scat_source
C C 0.0033 0.0016 'International Tables Vol C Tables 4.2.6.8 and 6.1.1.4'
H H 0.0000 0.0000 'International Tables Vol C Tables 4.2.6.8 and 6.1.1.4'
Cd Cd -0.8075 1.2024 'International Tables Vol C Tables 4.2.6.8 and 6.1.1.4'
N N 0.0061 0.0033 'International Tables Vol C Tables 4.2.6.8 and 6.1.1.4'
O O 0.0106 0.0060 'International Tables Vol C Tables 4.2.6.8 and 6.1.1.4'

loop_
_geom_angle_atom_site_label_1
_geom_angle_atom_site_label_2
_geom_angle_atom_site_label_3
_geom_angle_site_symmetry_1
_geom_angle_site_symmetry_3
_geom_angle
_geom_angle_publ_flag
N5 Cd1 N5 . 3_766 180.0 ?
N5 Cd1 N2 . . 88.27(6) yes
N5 Cd1 N2 3_766 . 91.73(6) ?
N5 Cd1 N2 . 3_766 91.73(6) ?
N5 Cd1 N2 3_766 3_766 88.27(6) ?
N2 Cd1 N2 . 3_766 180.0000(10) ?
N5 Cd1 N4 . 2_646 87.83(6) yes
N5 Cd1 N4 3_766 2_646 92.17(6) ?
N2 Cd1 N4 . 2_646 89.49(5) ?
N2 Cd1 N4 3_766 2_646 90.51(5) ?
N5 Cd1 N4 . 4_675 92.17(6) ?
N5 Cd1 N4 3_766 4_675 87.83(6) ?
N2 Cd1 N4 . 4_675 90.51(5) yes
N2 Cd1 N4 3_766 4_675 89.49(5) ?
N4 Cd1 N4 2_646 4_675 180.0 ?
C5 N1 C7 . . 107.00(16) ?
C5 N1 C1 . . 126.94(16) ?
C7 N1 C1 . . 126.05(16) ?
C5 N2 C6 . . 105.81(15) ?
C5 N2 Cd1 . . 128.51(12) ?
C6 N2 Cd1 . . 125.64(12) ?
C8 N3 C10 . . 106.97(16) ?
C8 N3 C4 . . 126.95(17) ?
C10 N3 C4 . . 126.07(17) ?
C8 N4 C9 . . 105.44(16) ?
C8 N4 Cd1 . 2_656 122.73(12) ?
C9 N4 Cd1 . 2_656 131.09(12) ?
C11 N5 Cd1 . . 134.36(15) ?
N1 C1 C2 . . 111.94(15) ?
N1 C1 H1A . . 109.2 ?
C2 C1 H1A . . 109.2 ?
N1 C1 H1B . . 109.2 ?
C2 C1 H1B . . 109.2 ?
H1A C1 H1B . . 107.9 ?
C1 C2 C3 . . 112.39(15) ?
C1 C2 H2A . . 109.1 ?
C3 C2 H2A . . 109.1 ?
C1 C2 H2B . . 109.1 ?
C3 C2 H2B . . 109.1 ?
H2A C2 H2B . . 107.9 ?
C4 C3 C2 . . 109.55(15) ?
C4 C3 H3A . . 109.8 ?
C2 C3 H3A . . 109.8 ?
C4 C3 H3B . . 109.8 ?
C2 C3 H3B . . 109.8 ?
H3A C3 H3B . . 108.2 ?
N3 C4 C3 . . 113.43(16) ?
N3 C4 H4A . . 108.9 ?
C3 C4 H4A . . 108.9 ?
N3 C4 H4B . . 108.9 ?
C3 C4 H4B . . 108.9 ?
H4A C4 H4B . . 107.7 ?
N2 C5 N1 . . 111.08(16) ?
N2 C5 H5A . . 124.5 ?
N1 C5 H5A . . 124.5 ?
N2 C6 C7 . . 109.82(16) ?
N2 C6 H6A . . 125.1 ?
C7 C6 H6A . . 125.1 ?
C6 C7 N1 . . 106.29(17) ?
C6 C7 H7A . . 126.9 ?
N1 C7 H7A . . 126.9 ?
N4 C8 N3 . . 111.63(17) ?
N4 C8 H8A . . 124.2 ?
N3 C8 H8A . . 124.2 ?
C10 C9 N4 . . 109.78(17) ?
C10 C9 H9A . . 125.1 ?
N4 C9 H9A . . 125.1 ?
C9 C10 N3 . . 106.18(17) ?
C9 C10 H10A . . 126.9 ?
N3 C10 H10A . . 126.9 ?
N5 C11 O1 . . 178.3(2) ?

loop_
_geom_bond_atom_site_label_1
_geom_bond_atom_site_label_2
_geom_bond_site_symmetry_2
_geom_bond_distance
_geom_bond_publ_flag
Cd1 N5 . 2.329(2) yes
Cd1 N5 3_766 2.329(2) ?
Cd1 N2 . 2.3276(15) yes
Cd1 N2 3_766 2.3276(15) ?
Cd1 N4 2_646 2.3800(16) yes
Cd1 N4 4_675 2.3800(16) ?
O1 C11 . 1.234(3) ?
N1 C5 . 1.353(2) ?
N1 C7 . 1.375(2) ?
N1 C1 . 1.471(2) ?
N2 C5 . 1.320(2) ?
N2 C6 . 1.375(2) ?
N3 C8 . 1.349(2) ?
N3 C10 . 1.372(3) ?
N3 C4 . 1.468(2) ?
N4 C8 . 1.320(2) ?
N4 C9 . 1.375(2) ?
N4 Cd1 2_656 2.3800(16) ?
N5 C11 . 1.130(3) ?
C1 C2 . 1.514(3) ?
C1 H1A . 0.9900 ?
C1 H1B . 0.9900 ?
C2 C3 . 1.530(2) ?
C2 H2A . 0.9900 ?
C2 H2B . 0.9900 ?
C3 C4 . 1.516(3) ?
C3 H3A . 0.9900 ?
C3 H3B . 0.9900 ?
C4 H4A . 0.9900 ?
C4 H4B . 0.9900 ?
C5 H5A . 0.9500 ?
C6 C7 . 1.352(3) ?
C6 H6A . 0.9500 ?
C7 H7A . 0.9500 ?
C8 H8A . 0.9500 ?
C9 C10 . 1.360(3) ?
C9 H9A . 0.9500 ?
C10 H10A . 0.9500 ?

loop_
_geom_torsion_atom_site_label_1
_geom_torsion_atom_site_label_2
_geom_torsion_atom_site_label_3
_geom_torsion_atom_site_label_4
_geom_torsion_site_symmetry_1
_geom_torsion_site_symmetry_2
_geom_torsion_site_symmetry_3
_geom_torsion_site_symmetry_4
_geom_torsion
_geom_torsion_publ_flag
N5 Cd1 N2 C5 . . . . -1.34(16) ?
N5 Cd1 N2 C5 3_766 . . . 178.66(16) ?
N4 Cd1 N2 C5 2_646 . . . -89.19(16) ?
N4 Cd1 N2 C5 4_675 . . . 90.81(16) ?
N5 Cd1 N2 C6 . . . . -178.67(15) ?
N5 Cd1 N2 C6 3_766 . . . 1.33(15) ?
N4 Cd1 N2 C6 2_646 . . . 93.49(15) ?
N4 Cd1 N2 C6 4_675 . . . -86.51(15) ?
N2 Cd1 N5 C11 . . . . 88.7(2) ?
N2 Cd1 N5 C11 3_766 . . . -91.3(2) ?
N4 Cd1 N5 C11 2_646 . . . 178.2(2) ?
N4 Cd1 N5 C11 4_675 . . . -1.8(2) ?
C5 N1 C1 C2 . . . . -43.3(3) ?
C7 N1 C1 C2 . . . . 135.28(19) ?
N1 C1 C2 C3 . . . . -166.64(16) ?
C1 C2 C3 C4 . . . . -173.74(17) ?
C8 N3 C4 C3 . . . . 84.5(2) ?
C10 N3 C4 C3 . . . . -97.0(2) ?
C2 C3 C4 N3 . . . . 177.00(16) ?
C6 N2 C5 N1 . . . . 0.5(2) ?
Cd1 N2 C5 N1 . . . . -177.22(11) ?
C7 N1 C5 N2 . . . . -0.5(2) ?
C1 N1 C5 N2 . . . . 178.33(17) ?
C5 N2 C6 C7 . . . . -0.4(2) ?
Cd1 N2 C6 C7 . . . . 177.45(12) ?
N2 C6 C7 N1 . . . . 0.1(2) ?
C5 N1 C7 C6 . . . . 0.2(2) ?
C1 N1 C7 C6 . . . . -178.60(17) ?
C9 N4 C8 N3 . . . . 0.2(2) ?
Cd1 N4 C8 N3 2_656 . . . -170.90(11) ?
C10 N3 C8 N4 . . . . -0.3(2) ?
C4 N3 C8 N4 . . . . 178.41(17) ?
C8 N4 C9 C10 . . . . -0.1(2) ?
Cd1 N4 C9 C10 2_656 . . . 170.02(13) ?
N4 C9 C10 N3 . . . . -0.1(2) ?
C8 N3 C10 C9 . . . . 0.2(2) ?
C4 N3 C10 C9 . . . . -178.49(17) ?
